data_4341967
loop_
_publ_author_name
'Guo, Zhiyong'
'Yan, Dan'
'Wang, Hailong'
'Tesfagaber, Daniel'
'Li, Xinle'
'Chen, Yusheng'
'Huang, Wenyu'
'Chen, Banglin'

_publ_section_title
;
 A three-dimensional microporous metal-metalloporphyrin framework.
;
_journal_issue 1
_journal_name_full 'Inorganic chemistry'
_journal_page_first 200
_journal_page_last 204
_journal_paper_doi 10.1021/ic502116k
_journal_volume 54
_journal_year 2015
_chemical_formula_moiety 'C96 H56 Cl3 Mn6.50 N40 O4'
_chemical_formula_sum 'C96 H56 Cl3 Mn6.5 N40 O4'
_chemical_formula_weight 2297.26
_chemical_melting_point ?
_chemical_name_systematic
;
 ?
;
_space_group_crystal_system tetragonal
_space_group_IT_number 123
_space_group_name_Hall '-P 4 2'
_space_group_name_H-M_alt 'P 4/m m m'
_symmetry_space_group_name_Hall '-P 4 2'
_symmetry_space_group_name_H-M 'P 4/m m m'
_atom_sites_solution_hydrogens geom
_audit_creation_method SHELXL-2014
_cell_angle_alpha 90
_cell_angle_beta 90
_cell_angle_gamma 90
_cell_formula_units_Z 1
_cell_length_a 20.3157(6)
_cell_length_b 20.3157(6)
_cell_length_c 19.9180(10)
_cell_measurement_reflns_used 9071
_cell_measurement_temperature 100(2)
_cell_measurement_theta_max 13.77
_cell_measurement_theta_min 2.18
_cell_volume 8220.7(5)
_computing_cell_refinement 'Bruker SAINT version 7.12A (Bruker, 2004)'
_computing_data_collection 'Bruker APEX2 Version 1.0-27 (Bruker, 2004)'
_computing_data_reduction 'Bruker SAINT'
_computing_structure_refinement 'SHELXL-2014 (Sheldrick, 2014)'
_diffrn_ambient_temperature 100(2)
_diffrn_measured_fraction_theta_full 0.989
_diffrn_measured_fraction_theta_max 0.983
_diffrn_measurement_device_type 'SMART APEXII CCD area detector'
_diffrn_measurement_method omega
_diffrn_radiation_type 'synchrotron radiation'
_diffrn_radiation_wavelength 0.41328
_diffrn_reflns_av_R_equivalents 0.0916
_diffrn_reflns_av_unetI/netI 0.0361
_diffrn_reflns_Laue_measured_fraction_full 0.989
_diffrn_reflns_Laue_measured_fraction_max 0.983
_diffrn_reflns_limit_h_max 23
_diffrn_reflns_limit_h_min -21
_diffrn_reflns_limit_k_max 23
_diffrn_reflns_limit_k_min -20
_diffrn_reflns_limit_l_max 21
_diffrn_reflns_limit_l_min -21
_diffrn_reflns_number 78431
_diffrn_reflns_point_group_measured_fraction_full 0.989
_diffrn_reflns_point_group_measured_fraction_max 0.983
_diffrn_reflns_theta_full 14.357
_diffrn_reflns_theta_max 13.782
_diffrn_reflns_theta_min 0.583
_diffrn_source 15ID-C
_exptl_absorpt_coefficient_mu 0.065
_exptl_absorpt_correction_T_max 0.9903
_exptl_absorpt_correction_T_min 0.9848
_exptl_absorpt_correction_type multi-scan
_exptl_absorpt_process_details sadabs
_exptl_crystal_colour brown
_exptl_crystal_density_diffrn 0.464
_exptl_crystal_density_method 'not measured'
_exptl_crystal_description rod
_exptl_crystal_F_000 1158
_exptl_crystal_size_max 0.23
_exptl_crystal_size_mid 0.06
_exptl_crystal_size_min 0.05
_platon_squeeze_details
;
;
_refine_diff_density_max 1.137
_refine_diff_density_min -0.538
_refine_diff_density_rms 0.079
_refine_ls_extinction_method none
_refine_ls_goodness_of_fit_ref 1.046
_refine_ls_hydrogen_treatment constr
_refine_ls_matrix_type full
_refine_ls_number_parameters 116
_refine_ls_number_reflns 3701
_refine_ls_number_restraints 61
_refine_ls_restrained_S_all 1.135
_refine_ls_R_factor_all 0.1023
_refine_ls_R_factor_gt 0.0807
_refine_ls_shift/su_max 0.000
_refine_ls_shift/su_mean 0.000
_refine_ls_structure_factor_coef Fsqd
_refine_ls_weighting_details 'w=1/[\s^2^(Fo^2^)+(0.1757P)^2^] where P=(Fo^2^+2Fc^2^)/3'
_refine_ls_weighting_scheme calc
_refine_ls_wR_factor_gt 0.2231
_refine_ls_wR_factor_ref 0.2423
_reflns_Friedel_coverage 0.000
_reflns_number_gt 2821
_reflns_number_total 3701
_reflns_threshold_expression 'I > 2\s(I)'
_cod_data_source_file ic502116k_si_002.cif
_cod_data_source_block sad
_cod_depositor_comments
;
The following automatic conversions were performed:

'_chemical_melting_point' value 'not measured' was changed to '?' -
the value is undefined or not given.

Automatic conversion script
Id: cif_fix_values 2935 2014-11-11 08:27:57Z andrius 

 Adding full bibliography for 4341967.cif.
;
_cod_original_cell_volume 8220.7(6)
_cod_original_formula_sum 'C96 H56 Cl3 Mn6.50 N40 O4'
_cod_database_code 4341967
_shelx_space_group_comment
;
The symmetry employed for this shelxl refinement is uniquely defined
by the following loop, which should always be used as a source of
symmetry information in preference to the above space-group names.
They are only intended as comments.
;
_shelxl_version_number 2014-1

loop_
_space_group_symop_operation_xyz
'x, y, z'
'-x, -y, z'
'-y, x, z'
'y, -x, z'
'-x, y, -z'
'x, -y, -z'
'y, x, -z'
'-y, -x, -z'
'-x, -y, -z'
'x, y, -z'
'y, -x, -z'
'-y, x, -z'
'x, -y, z'
'-x, y, z'
'-y, -x, z'
'y, x, z'

loop_
_atom_site_label
_atom_site_type_symbol
_atom_site_fract_x
_atom_site_fract_y
_atom_site_fract_z
_atom_site_U_iso_or_equiv
_atom_site_adp_type
_atom_site_occupancy
_atom_site_site_symmetry_order
_atom_site_calc_flag
_atom_site_refinement_flags_posn
_atom_site_refinement_flags_adp
_atom_site_refinement_flags_occupancy
Mn1 Mn 0.0000 0.5000 0.5000 0.1270(11) Uani 1 8 d S T P
Mn2 Mn 0.09426(3) 0.09426(3) 0.0000 0.0417(3) Uani 1 4 d S TU P
Mn3 Mn 0.0000 0.0324(9) 0.2158(11) 0.148(9) Uani 0.0625 2 d S TU P
Cl1 Cl 0.1252(4) 0.5000 0.5000 0.152(2) Uani 0.5 4 d S TU P
Cl2 Cl 0.0000 0.0000 0.0000 0.0265(5) Uani 1 16 d S T P
O1 O 0.16870(16) 0.16870(16) 0.0000 0.0858(15) Uani 1 4 d S TU P
N1 N 0.0000 0.4017(2) 0.5000 0.0770(17) Uani 1 4 d S TU P
N2 N 0.0000 0.5000 0.4001(3) 0.0790(17) Uani 1 4 d S TU P
N3 N 0.05467(14) 0.17939(12) 0.12763(12) 0.0601(7) Uani 1 1 d . . .
N4 N 0.03193(11) 0.14298(10) 0.07715(11) 0.0489(6) Uani 1 1 d . . .
C1 C 0.0000 0.3604(2) 0.4447(2) 0.0842(17) Uani 1 2 d S TU P
C2 C 0.0000 0.3799(2) 0.3793(2) 0.0862(17) Uani 1 2 d S TU P
C3 C 0.0000 0.4474(2) 0.3583(2) 0.0812(16) Uani 1 2 d S TU P
C4 C 0.0000 0.2930(2) 0.4673(3) 0.0990(19) Uani 1 2 d S TU P
H4 H 0.0000 0.2560 0.4399 0.119 Uiso 1 2 calc R U P
C5 C 0.0000 0.4679(2) 0.2908(3) 0.0950(18) Uani 1 2 d S TU P
H5 H 0.0000 0.4407 0.2532 0.114 Uiso 1 2 calc R U P
C6 C 0.0000 0.3305(2) 0.3246(3) 0.0830(16) Uani 1 2 d S TU P
C7 C -0.0587(3) 0.3089(3) 0.2988(3) 0.158(3) Uani 1 1 d . . .
H7 H -0.0985 0.3230 0.3169 0.189 Uiso 1 1 calc R U .
C8 C -0.0571(3) 0.2649(3) 0.2441(3) 0.163(3) Uani 1 1 d . . .
H8 H -0.0966 0.2500 0.2261 0.196 Uiso 1 1 calc R U .
C9 C 0.0000 0.2435(2) 0.2171(2) 0.0694(14) Uani 1 2 d S T P
C10 C 0.0000 0.20027(19) 0.1576(2) 0.0600(12) Uani 1 2 d S T P

loop_
_atom_site_aniso_label
_atom_site_aniso_U_11
_atom_site_aniso_U_22
_atom_site_aniso_U_33
_atom_site_aniso_U_23
_atom_site_aniso_U_13
_atom_site_aniso_U_12
Mn1 0.339(3) 0.0282(7) 0.0140(8) 0.000 0.000 0.000
Mn2 0.0487(4) 0.0487(4) 0.0277(5) 0.000 0.000 -0.0054(4)
Mn3 0.159(13) 0.141(12) 0.143(11) 0.005(8) 0.000 0.000
Cl1 0.205(6) 0.124(4) 0.127(5) 0.000 0.000 0.000
Cl2 0.0309(7) 0.0309(7) 0.0177(11) 0.000 0.000 0.000
O1 0.090(2) 0.090(2) 0.078(3) 0.000 0.000 -0.027(3)
N1 0.140(5) 0.047(3) 0.044(3) 0.000 0.000 0.000
N2 0.154(5) 0.049(3) 0.034(3) 0.000 0.000 0.000
N3 0.093(2) 0.0508(14) 0.0364(14) -0.0164(11) -0.0053(13) -0.0037(13)
N4 0.0719(14) 0.0432(12) 0.0317(13) -0.0079(10) -0.0042(10) -0.0033(10)
C1 0.163(5) 0.046(2) 0.044(3) -0.008(2) 0.000 0.000
C2 0.164(5) 0.053(3) 0.041(3) -0.010(2) 0.000 0.000
C3 0.155(5) 0.052(3) 0.036(3) -0.002(2) 0.000 0.000
C4 0.182(6) 0.052(3) 0.063(3) -0.005(2) 0.000 0.000
C5 0.174(5) 0.064(3) 0.047(3) -0.005(2) 0.000 0.000
C6 0.148(5) 0.050(3) 0.051(3) -0.012(2) 0.000 0.000
C7 0.174(6) 0.178(5) 0.121(5) -0.107(4) 0.047(4) -0.017(4)
C8 0.149(5) 0.201(6) 0.141(5) -0.145(5) 0.023(4) -0.024(4)
C9 0.133(4) 0.047(2) 0.028(2) -0.0155(19) 0.000 0.000
C10 0.114(4) 0.040(2) 0.026(2) -0.0127(17) 0.000 0.000

loop_
_atom_type_symbol
_atom_type_description
_atom_type_scat_dispersion_real
_atom_type_scat_dispersion_imag
_atom_type_scat_source
C C 0.0000 0.0000 'International Tables Vol C Tables 4.2.6.8 and 6.1.1.4'
H H 0.0000 0.0000 'International Tables Vol C Tables 4.2.6.8 and 6.1.1.4'
N N 0.0310 0.0180 'International Tables Vol C Tables 4.2.6.8 and 6.1.1.4'
O O 0.0020 0.0020 'International Tables Vol C Tables 4.2.6.8 and 6.1.1.4'
Cl Cl 0.0540 0.0530 'International Tables Vol C Tables 4.2.6.8 and 6.1.1.4'
Mn Mn 0.1800 0.2620 'International Tables Vol C Tables 4.2.6.8 and 6.1.1.4'

loop_
_geom_angle_atom_site_label_1
_geom_angle_atom_site_label_2
_geom_angle_atom_site_label_3
_geom_angle
_geom_angle_site_symmetry_1
_geom_angle_site_symmetry_3
N2 Mn1 N2 180.0 9_566 .
N2 Mn1 N1 90.0 9_566 .
N2 Mn1 N1 90.0 . .
N2 Mn1 N1 90.0 9_566 9_566
N2 Mn1 N1 90.0 . 9_566
N1 Mn1 N1 180.0 . 9_566
N2 Mn1 Cl1 90.000(1) 9_566 9_566
N2 Mn1 Cl1 90.000(1) . 9_566
N1 Mn1 Cl1 90.000(1) . 9_566
N1 Mn1 Cl1 90.000(1) 9_566 9_566
N2 Mn1 Cl1 90.000(1) 9_566 .
N2 Mn1 Cl1 90.000(1) . .
N1 Mn1 Cl1 90.000(1) . .
N1 Mn1 Cl1 90.000(1) 9_566 .
Cl1 Mn1 Cl1 180.0 9_566 .
O1 Mn2 N4 95.05(6) . .
O1 Mn2 N4 95.04(6) . 7
N4 Mn2 N4 169.91(11) . 7
O1 Mn2 N4 95.04(6) . 10
N4 Mn2 N4 87.43(11) . 10
N4 Mn2 N4 91.69(11) 7 10
O1 Mn2 N4 95.04(6) . 16
N4 Mn2 N4 91.69(11) . 16
N4 Mn2 N4 87.43(11) 7 16
N4 Mn2 N4 169.91(11) 10 16
O1 Mn2 Cl2 180.00(13) . .
N4 Mn2 Cl2 84.95(6) . .
N4 Mn2 Cl2 84.96(6) 7 .
N4 Mn2 Cl2 84.96(6) 10 .
N4 Mn2 Cl2 84.96(6) 16 .
Mn3 Mn3 Mn3 89.997(6) 3 4
Mn3 Mn3 Mn3 44.999(5) 3 2
Mn3 Mn3 Mn3 44.999(6) 4 2
Mn2 Cl2 Mn2 180.00(3) . 9
Mn2 Cl2 Mn2 90.0 . 11
Mn2 Cl2 Mn2 90.0 9 11
Mn2 Cl2 Mn2 90.0 . 3
Mn2 Cl2 Mn2 90.0 9 3
Mn2 Cl2 Mn2 180.00(3) 11 3
C1 N1 C1 105.4(5) . 10_556
C1 N1 Mn1 127.3(3) . .
C1 N1 Mn1 127.3(3) 10_556 .
C3 N2 C3 104.1(5) . 2_565
C3 N2 Mn1 128.0(3) . .
C3 N2 Mn1 128.0(3) 2_565 .
C10 N3 N4 103.1(3) . .
N4 N4 N3 110.31(15) 14 .
N4 N4 Mn2 124.72(6) 14 .
N3 N4 Mn2 124.87(18) . .
C2 C1 N1 125.7(4) . .
C2 C1 C4 125.2(4) . .
N1 C1 C4 109.1(4) . .
C1 C2 C3 124.0(4) . .
C1 C2 C6 120.4(4) . .
C3 C2 C6 115.6(4) . .
N2 C3 C5 110.8(4) . .
N2 C3 C2 125.0(4) . .
C5 C3 C2 124.2(4) . .
C4 C4 C1 108.2(3) 10_556 .
C4 C4 H4 125.9 10_556 .
C1 C4 H4 125.9 . .
C5 C5 C3 107.2(3) 2_565 .
C5 C5 H5 126.4 2_565 .
C3 C5 H5 126.4 . .
C7 C6 C7 121.1(5) 14 .
C7 C6 C2 119.4(3) 14 .
C7 C6 C2 119.4(3) . .
C6 C7 C8 118.1(5) . .
C6 C7 H7 121.0 . .
C8 C7 H7 121.0 . .
C9 C8 C7 122.2(5) . .
C9 C8 H8 118.9 . .
C7 C8 H8 118.9 . .
C8 C9 C8 118.3(5) . 14
C8 C9 C10 120.8(3) . .
C8 C9 C10 120.8(2) 14 .
N3 C10 N3 113.2(3) 14 .
N3 C10 C9 123.39(17) 14 .
N3 C10 C9 123.39(17) . .

loop_
_geom_bond_atom_site_label_1
_geom_bond_atom_site_label_2
_geom_bond_distance
_geom_bond_site_symmetry_2
Mn1 N2 1.990(5) 9_566
Mn1 N2 1.990(5) .
Mn1 N1 1.997(5) .
Mn1 N1 1.997(5) 9_566
Mn1 Cl1 2.543(9) 9_566
Mn1 Cl1 2.543(9) .
Mn2 O1 2.139(5) .
Mn2 N4 2.224(2) .
Mn2 N4 2.224(2) 7
Mn2 N4 2.224(2) 10
Mn2 N4 2.224(2) 16
Mn2 Cl2 2.7081(8) .
Mn3 Mn3 0.93(3) 3
Mn3 Mn3 0.93(3) 4
Mn3 Mn3 1.32(4) 2
Cl2 Mn2 2.7082(8) 9
Cl2 Mn2 2.7082(8) 11
Cl2 Mn2 2.7082(8) 3
N1 C1 1.386(5) .
N1 C1 1.386(5) 10_556
N2 C3 1.354(6) .
N2 C3 1.354(6) 2_565
N3 C10 1.330(3) .
N3 N4 1.331(3) .
N4 N4 1.297(4) 14
C1 C2 1.361(7) .
C1 C4 1.440(7) .
C2 C3 1.435(7) .
C2 C6 1.483(7) .
C3 C5 1.407(7) .
C4 C4 1.302(11) 10_556
C4 H4 0.9300 .
C5 C5 1.305(10) 2_565
C5 H5 0.9300 .
C6 C7 1.370(7) 14
C6 C7 1.370(7) .
C7 C8 1.410(6) .
C7 H7 0.9300 .
C8 C9 1.351(6) .
C8 H8 0.9300 .
C9 C8 1.351(6) 14
C9 C10 1.475(5) .
C10 N3 1.330(3) 14

loop_
_platon_squeeze_void_nr
_platon_squeeze_void_average_x
_platon_squeeze_void_average_y
_platon_squeeze_void_average_z
_platon_squeeze_void_volume
_platon_squeeze_void_count_electrons
1 -0.008 0.413 -0.013 6121.9 2876.1
